data_2022873
loop_
_publ_author_name
'Traor&#xe9;, Bocar'
'Diallo, Waly'
'Sidib&#xe9;, Mamadou'
'Diop, Libasse'
'Plasseraud, Laurent'
'Cattey, H&#xe9;l&#xe8;ne'

_publ_section_title
;
 Crystal structure of di-benzyl-ammonium hydrogen
 (4-amino-phen-yl)arsonate monohydrate.
;
_journal_coeditor_code DJ2065
_journal_issue 'Pt 11'
_journal_name_full 'Acta crystallographica. Section E, Crystallographic communications'
_journal_page_first 1003
_journal_page_last 1007
_journal_paper_doi 10.1107/S205698902300837X
_journal_volume 79
_journal_year 2023
_chemical_formula_iupac 'C14 H16 N +, C6 H7 As N O3 -, H2 O'
_chemical_formula_moiety 'C14 H16 N +, C6 H7 As N O3 -, H2 O'
_chemical_formula_sum 'C20 H25 As N2 O4'
_chemical_formula_weight 432.34
_chemical_name_systematic
;
Dibenzylammonium hydrogen (4-aminophenyl)arsonate monohydrate
;
_space_group_crystal_system monoclinic
_space_group_IT_number 14
_space_group_name_Hall '-P 2ybc'
_space_group_name_H-M_alt 'P 1 21/c 1'
_atom_sites_solution_hydrogens mixed
_atom_sites_solution_primary dual
_audit_conform_dict_name cif_core.dic
_audit_conform_dict_version 2.2
_audit_creation_method
;
Olex2 1.5
(compiled 2023.03.06 svn.rbb2c1857 for OlexSys, GUI svn.r6748)
;
_cell_angle_alpha 90
_cell_angle_beta 97.7500(18)
_cell_angle_gamma 90
_cell_formula_units_Z 4
_cell_length_a 9.8242(5)
_cell_length_b 10.6574(6)
_cell_length_c 19.2507(11)
_cell_measurement_reflns_used 9824
_cell_measurement_temperature 100
_cell_measurement_theta_max 27.49
_cell_measurement_theta_min 2.78
_cell_volume 1997.15(19)
_computing_cell_refinement
;
SAINT V8.34A (Bruker, 2013)
;
_computing_data_collection
;
APEX2 V8.34A (Bruker, 2014)
;
_computing_data_reduction
;
SAINT V8.34A (Bruker, 2013)
;
_computing_molecular_graphics
;
Olex2 1.5 (Dolomanov <i>et al.</i>,  2009)
;
_computing_publication_material
;
Olex2 1.5 (Dolomanov <i>et al.</i>,  2009)
;
_computing_structure_refinement
;
SHELXL  (Sheldrick, 2015b)
;
_computing_structure_solution
;
<i>SHELXT</i> (Sheldrick, 2015a)
;
_diffrn_ambient_temperature 100
_diffrn_detector CMOS
_diffrn_detector_area_resol_mean '1024 x 1024'
_diffrn_measured_fraction_theta_full 0.997
_diffrn_measured_fraction_theta_max 0.996
_diffrn_measurement_device '\k-geometry diffractometer triump Mo'
_diffrn_measurement_device_type 'Bruker D8 VENTURE'
_diffrn_measurement_method '\f and \w scans'
_diffrn_radiation_monochromator 'TRIUMPH curved crystal'
_diffrn_radiation_probe x-ray
_diffrn_radiation_type 'Mo K\a'
_diffrn_radiation_wavelength 0.71073
_diffrn_reflns_av_R_equivalents 0.0366
_diffrn_reflns_av_unetI/netI 0.0144
_diffrn_reflns_limit_h_max 12
_diffrn_reflns_limit_h_min -12
_diffrn_reflns_limit_k_max 13
_diffrn_reflns_limit_k_min -13
_diffrn_reflns_limit_l_max 25
_diffrn_reflns_limit_l_min -24
_diffrn_reflns_number 67932
_diffrn_reflns_theta_full 26.000
_diffrn_reflns_theta_max 27.537
_diffrn_reflns_theta_min 2.834
_diffrn_source 'X-ray tube'
_exptl_absorpt_coefficient_mu 1.729
_exptl_absorpt_correction_T_max 0.7456
_exptl_absorpt_correction_T_min 0.6101
_exptl_absorpt_correction_type multi-scan
_exptl_absorpt_process_details
;
(SADABS; Krause <i>et al.</i>,  2015)
;
_exptl_crystal_colour 'clear light colourless'
_exptl_crystal_density_diffrn 1.438
_exptl_crystal_description prism
_exptl_crystal_F_000 896
_exptl_crystal_size_max 0.5
_exptl_crystal_size_mid 0.25
_exptl_crystal_size_min 0.18
_refine_diff_density_max 0.423
_refine_diff_density_min -0.210
_refine_ls_extinction_method none
_refine_ls_goodness_of_fit_ref 1.066
_refine_ls_hydrogen_treatment mixed
_refine_ls_matrix_type full
_refine_ls_number_parameters 261
_refine_ls_number_reflns 4584
_refine_ls_number_restraints 0
_refine_ls_restrained_S_all 1.066
_refine_ls_R_factor_all 0.0272
_refine_ls_R_factor_gt 0.0219
_refine_ls_shift/su_max 0.001
_refine_ls_shift/su_mean 0.000
_refine_ls_structure_factor_coef Fsqd
_refine_ls_weighting_details 'w=1/[\s^2^(Fo^2^)+(0.0228P)^2^+1.3431P] where P=(Fo^2^+2Fc^2^)/3'
_refine_ls_weighting_scheme calc
_refine_ls_wR_factor_gt 0.0512
_refine_ls_wR_factor_ref 0.0540
_reflns_number_gt 4119
_reflns_number_total 4584
_reflns_threshold_expression 'I > 2\s(I)'
_cod_data_source_file dj2065sup1.cif
_cod_data_source_block I
_cod_depositor_comments 'Adding full bibliography for 2022873.cif.'
_cod_database_code 2022873
_cod_database_fobs_code 2022873
_shelx_space_group_comment
;
The symmetry employed for this shelxl refinement is uniquely defined
by the following loop, which should always be used as a source of
symmetry information in preference to the above space-group names.
They are only intended as comments.
;
_shelx_estimated_absorpt_t_min 0.478
_shelx_estimated_absorpt_t_max 0.746

loop_
_space_group_symop_operation_xyz
'x, y, z'
'-x, y+1/2, -z+1/2'
'-x, -y, -z'
'x, -y-1/2, z-1/2'

loop_
_atom_site_type_symbol
_atom_site_label
_atom_site_fract_x
_atom_site_fract_y
_atom_site_fract_z
_atom_site_U_iso_or_equiv
_atom_site_adp_type
_atom_site_calc_flag
_atom_site_occupancy
_atom_site_disorder_assembly
_atom_site_disorder_group
As As 0.15165(2) 0.51188(2) 0.42563(2) 0.01186(5) Uani d 1 . .
O O1 0.04372(11) 0.38487(9) 0.42927(6) 0.0184(2) Uani d 1 . .
O O2 0.09995(10) 0.63317(9) 0.47065(5) 0.0167(2) Uani d 1 . .
O O3 0.31128(10) 0.46779(10) 0.45696(5) 0.0176(2) Uani d 1 . .
N N2 0.08041(14) 0.62660(14) 0.11336(7) 0.0208(3) Uani d 1 . .
H H2A 0.062(2) 0.565(2) 0.0867(10) 0.025 Uiso d 1 . .
H H2B 0.043(2) 0.694(2) 0.1009(10) 0.025 Uiso d 1 . .
C C1 0.13469(13) 0.55046(13) 0.32872(7) 0.0126(3) Uani d 1 . .
C C2 0.13667(14) 0.45347(13) 0.27999(7) 0.0152(3) Uani d 1 . .
H H2 0.149937 0.369445 0.295952 0.018 Uiso calc 1 . .
C C3 0.11956(15) 0.47831(14) 0.20880(7) 0.0164(3) Uani d 1 . .
H H3 0.121018 0.411363 0.176326 0.020 Uiso calc 1 . .
C C4 0.10001(14) 0.60216(14) 0.18428(7) 0.0150(3) Uani d 1 . .
C C5 0.10337(14) 0.69966(13) 0.23332(8) 0.0166(3) Uani d 1 . .
H H5 0.094757 0.784146 0.217604 0.020 Uiso calc 1 . .
C C6 0.11920(14) 0.67391(13) 0.30476(7) 0.0150(3) Uani d 1 . .
H H6 0.119468 0.740721 0.337450 0.018 Uiso calc 1 . .
O O4 0.94231(17) 0.85325(13) 0.45149(7) 0.0389(3) Uani d 0.94 A 1
H H4A 0.999317 0.790435 0.455138 0.058 Uiso d 0.94 A 1
H H4B 0.870836 0.825432 0.468917 0.058 Uiso d 0.94 A 1
N N1 0.43532(12) 0.63057(11) 0.55144(6) 0.0142(2) Uani d 1 . .
H H1A 0.391629 0.570678 0.522995 0.017 Uiso calc 1 . .
H H1B 0.523283 0.604491 0.564385 0.017 Uiso calc 1 . .
C C7 0.36565(15) 0.64208(13) 0.61550(7) 0.0156(3) Uani d 1 . .
H H7A 0.268703 0.667011 0.601690 0.019 Uiso calc 1 . .
H H7B 0.411155 0.708549 0.646221 0.019 Uiso calc 1 . .
C C8 0.37054(14) 0.52036(13) 0.65533(7) 0.0134(3) Uani d 1 . .
C C9 0.49603(15) 0.46656(14) 0.68231(8) 0.0167(3) Uani d 1 . .
H H9 0.579319 0.506225 0.674660 0.020 Uiso calc 1 . .
C C10 0.50021(15) 0.35571(14) 0.72019(8) 0.0194(3) Uani d 1 . .
H H10 0.586162 0.319539 0.738161 0.023 Uiso calc 1 . .
C C11 0.37894(16) 0.29743(15) 0.73190(8) 0.0227(3) Uani d 1 . .
H H11 0.381734 0.221469 0.757878 0.027 Uiso calc 1 . .
C C12 0.25392(16) 0.35050(15) 0.70557(9) 0.0251(3) Uani d 1 . .
H H12 0.170863 0.311054 0.713808 0.030 Uiso calc 1 . .
C C13 0.24933(15) 0.46135(15) 0.66711(8) 0.0200(3) Uani d 1 . .
H H13 0.163208 0.496855 0.648829 0.024 Uiso calc 1 . .
C C14 0.43754(16) 0.75047(14) 0.51084(8) 0.0194(3) Uani d 1 . .
H H14A 0.342130 0.775473 0.493084 0.023 Uiso calc 1 . .
H H14B 0.486851 0.736507 0.469927 0.023 Uiso calc 1 . .
C C15 0.50659(15) 0.85489(14) 0.55510(8) 0.0182(3) Uani d 1 . .
C C16 0.42794(16) 0.94873(15) 0.57986(8) 0.0220(3) Uani d 1 . .
H H16 0.330863 0.947490 0.568182 0.026 Uiso calc 1 . .
C C17 0.49027(19) 1.04468(15) 0.62169(9) 0.0277(4) Uani d 1 . .
H H17 0.435865 1.108628 0.638562 0.033 Uiso calc 1 . .
C C18 0.6313(2) 1.04676(17) 0.63861(9) 0.0322(4) Uani d 1 . .
H H18 0.673979 1.112232 0.667157 0.039 Uiso calc 1 . .
C C19 0.71081(18) 0.95354(18) 0.61403(10) 0.0323(4) Uani d 1 . .
H H19 0.807876 0.955423 0.625699 0.039 Uiso calc 1 . .
C C20 0.64919(16) 0.85748(16) 0.57247(9) 0.0249(3) Uani d 1 . .
H H20 0.703946 0.793541 0.555854 0.030 Uiso calc 1 . .
H H1 0.002(3) 0.386(3) 0.4638(14) 0.062(8) Uiso d 1 . .
O O4B 0.729(2) 0.7346(18) 0.4434(10) 0.026(4) Uiso d 0.06 B 2

loop_
_atom_site_aniso_label
_atom_site_aniso_U_11
_atom_site_aniso_U_22
_atom_site_aniso_U_33
_atom_site_aniso_U_12
_atom_site_aniso_U_13
_atom_site_aniso_U_23
As 0.01149(7) 0.01330(7) 0.01092(7) -0.00011(5) 0.00195(5) -0.00127(5)
O1 0.0235(5) 0.0140(5) 0.0192(5) -0.0066(4) 0.0084(4) -0.0043(4)
O2 0.0200(5) 0.0125(5) 0.0187(5) -0.0005(4) 0.0070(4) -0.0030(4)
O3 0.0143(5) 0.0226(5) 0.0150(5) 0.0041(4) -0.0009(4) -0.0025(4)
N2 0.0233(7) 0.0235(7) 0.0151(6) 0.0019(6) 0.0010(5) 0.0037(5)
C1 0.0096(6) 0.0163(6) 0.0119(6) -0.0005(5) 0.0018(5) 0.0004(5)
C2 0.0157(7) 0.0132(6) 0.0164(7) 0.0004(5) 0.0011(5) 0.0009(5)
C3 0.0179(7) 0.0164(7) 0.0147(7) 0.0000(5) 0.0013(5) -0.0022(5)
C4 0.0097(6) 0.0198(7) 0.0158(7) 0.0003(5) 0.0026(5) 0.0029(5)
C5 0.0149(7) 0.0140(6) 0.0211(7) 0.0016(5) 0.0035(5) 0.0042(5)
C6 0.0127(6) 0.0147(6) 0.0179(7) -0.0005(5) 0.0035(5) -0.0018(5)
O4 0.0569(10) 0.0308(7) 0.0304(7) 0.0169(7) 0.0104(7) 0.0108(6)
N1 0.0149(6) 0.0140(6) 0.0132(6) -0.0003(4) 0.0007(4) 0.0000(4)
C7 0.0170(7) 0.0144(6) 0.0160(7) 0.0009(5) 0.0045(5) -0.0008(5)
C8 0.0143(6) 0.0137(6) 0.0123(6) -0.0003(5) 0.0023(5) -0.0020(5)
C9 0.0129(6) 0.0194(7) 0.0181(7) -0.0015(5) 0.0031(5) 0.0003(6)
C10 0.0160(7) 0.0223(7) 0.0198(7) 0.0047(6) 0.0016(6) 0.0031(6)
C11 0.0253(8) 0.0182(7) 0.0247(8) 0.0005(6) 0.0043(6) 0.0059(6)
C12 0.0172(7) 0.0229(8) 0.0354(9) -0.0053(6) 0.0044(7) 0.0068(7)
C13 0.0119(7) 0.0214(7) 0.0260(8) -0.0005(5) -0.0001(6) 0.0028(6)
C14 0.0230(8) 0.0187(7) 0.0161(7) -0.0018(6) 0.0010(6) 0.0048(6)
C15 0.0204(7) 0.0173(7) 0.0169(7) -0.0042(6) 0.0022(6) 0.0057(6)
C16 0.0226(8) 0.0191(7) 0.0246(8) -0.0032(6) 0.0050(6) 0.0045(6)
C17 0.0409(10) 0.0180(7) 0.0256(8) -0.0041(7) 0.0095(7) 0.0018(6)
C18 0.0434(10) 0.0244(8) 0.0276(9) -0.0172(8) 0.0004(8) 0.0012(7)
C19 0.0237(8) 0.0356(10) 0.0358(10) -0.0118(7) -0.0023(7) 0.0051(8)
C20 0.0207(8) 0.0257(8) 0.0283(8) -0.0022(6) 0.0037(6) 0.0044(7)

loop_
_atom_type_symbol
_atom_type_description
_atom_type_scat_dispersion_real
_atom_type_scat_dispersion_imag
_atom_type_scat_source
C C 0.0033 0.0016 'International Tables Vol C Tables 4.2.6.8 and 6.1.1.4'
H H 0.0000 0.0000 'International Tables Vol C Tables 4.2.6.8 and 6.1.1.4'
As As 0.0499 2.0058 'International Tables Vol C Tables 4.2.6.8 and 6.1.1.4'
N N 0.0061 0.0033 'International Tables Vol C Tables 4.2.6.8 and 6.1.1.4'
O O 0.0106 0.0060 'International Tables Vol C Tables 4.2.6.8 and 6.1.1.4'

loop_
_geom_angle_atom_site_label_1
_geom_angle_atom_site_label_2
_geom_angle_atom_site_label_3
_geom_angle_site_symmetry_1
_geom_angle_site_symmetry_3
_geom_angle
_geom_angle_publ_flag
O1 As C1 . . 103.71(6) ?
O2 As O1 . . 110.71(5) ?
O2 As C1 . . 110.47(6) ?
O3 As O1 . . 108.46(5) ?
O3 As O2 . . 111.48(5) ?
O3 As C1 . . 111.73(5) ?
As O1 H1 . . 113.0(19) ?
H2A N2 H2B . . 116.7(18) ?
C4 N2 H2A . . 116.7(13) ?
C4 N2 H2B . . 116.7(13) ?
C2 C1 As . . 119.52(10) ?
C6 C1 As . . 121.39(10) ?
C6 C1 C2 . . 119.08(13) ?
C1 C2 H2 . . 119.6 ?
C3 C2 C1 . . 120.83(13) ?
C3 C2 H2 . . 119.6 ?
C2 C3 H3 . . 119.8 ?
C2 C3 C4 . . 120.33(13) ?
C4 C3 H3 . . 119.8 ?
N2 C4 C3 . . 120.31(13) ?
N2 C4 C5 . . 120.99(13) ?
C5 C4 C3 . . 118.69(13) ?
C4 C5 H5 . . 119.7 ?
C6 C5 C4 . . 120.62(13) ?
C6 C5 H5 . . 119.7 ?
C1 C6 H6 . . 119.8 ?
C5 C6 C1 . . 120.37(13) ?
C5 C6 H6 . . 119.8 ?
H4A O4 H4B . . 104.5 ?
H1A N1 H1B . . 107.7 ?
C7 N1 H1A . . 108.8 ?
C7 N1 H1B . . 108.8 ?
C7 N1 C14 . . 113.62(11) ?
C14 N1 H1A . . 108.8 ?
C14 N1 H1B . . 108.8 ?
N1 C7 H7A . . 109.4 ?
N1 C7 H7B . . 109.4 ?
N1 C7 C8 . . 111.30(11) ?
H7A C7 H7B . . 108.0 ?
C8 C7 H7A . . 109.4 ?
C8 C7 H7B . . 109.4 ?
C9 C8 C7 . . 120.67(13) ?
C13 C8 C7 . . 120.22(13) ?
C13 C8 C9 . . 119.09(13) ?
C8 C9 H9 . . 119.7 ?
C10 C9 C8 . . 120.55(13) ?
C10 C9 H9 . . 119.7 ?
C9 C10 H10 . . 120.0 ?
C9 C10 C11 . . 120.09(14) ?
C11 C10 H10 . . 120.0 ?
C10 C11 H11 . . 120.1 ?
C12 C11 C10 . . 119.73(14) ?
C12 C11 H11 . . 120.1 ?
C11 C12 H12 . . 119.8 ?
C11 C12 C13 . . 120.33(14) ?
C13 C12 H12 . . 119.8 ?
C8 C13 H13 . . 119.9 ?
C12 C13 C8 . . 120.20(14) ?
C12 C13 H13 . . 119.9 ?
N1 C14 H14A . . 109.2 ?
N1 C14 H14B . . 109.2 ?
N1 C14 C15 . . 111.83(12) ?
H14A C14 H14B . . 107.9 ?
C15 C14 H14A . . 109.2 ?
C15 C14 H14B . . 109.2 ?
C16 C15 C14 . . 119.86(14) ?
C16 C15 C20 . . 119.40(14) ?
C20 C15 C14 . . 120.73(14) ?
C15 C16 H16 . . 119.8 ?
C15 C16 C17 . . 120.45(15) ?
C17 C16 H16 . . 119.8 ?
C16 C17 H17 . . 120.1 ?
C18 C17 C16 . . 119.86(16) ?
C18 C17 H17 . . 120.1 ?
C17 C18 H18 . . 119.9 ?
C17 C18 C19 . . 120.13(16) ?
C19 C18 H18 . . 119.9 ?
C18 C19 H19 . . 119.9 ?
C18 C19 C20 . . 120.25(16) ?
C20 C19 H19 . . 119.9 ?
C15 C20 H20 . . 120.0 ?
C19 C20 C15 . . 119.91(16) ?
C19 C20 H20 . . 120.0 ?

loop_
_geom_bond_atom_site_label_1
_geom_bond_atom_site_label_2
_geom_bond_site_symmetry_2
_geom_bond_distance
_geom_bond_publ_flag
As O1 . 1.7267(10) ?
As O2 . 1.6730(10) ?
As O3 . 1.6699(10) ?
As C1 . 1.8955(13) ?
O1 H1 . 0.83(3) ?
N2 H2A . 0.84(2) ?
N2 H2B . 0.83(2) ?
N2 C4 . 1.3776(19) ?
C1 C2 . 1.3978(19) ?
C1 C6 . 1.3957(19) ?
C2 H2 . 0.9500 ?
C2 C3 . 1.384(2) ?
C3 H3 . 0.9500 ?
C3 C4 . 1.406(2) ?
C4 C5 . 1.401(2) ?
C5 H5 . 0.9500 ?
C5 C6 . 1.391(2) ?
C6 H6 . 0.9500 ?
O4 H4A . 0.8696 ?
O4 H4B . 0.8701 ?
N1 H1A . 0.9100 ?
N1 H1B . 0.9100 ?
N1 C7 . 1.4939(17) ?
N1 C14 . 1.4995(18) ?
C7 H7A . 0.9900 ?
C7 H7B . 0.9900 ?
C7 C8 . 1.5044(19) ?
C8 C9 . 1.395(2) ?
C8 C13 . 1.392(2) ?
C9 H9 . 0.9500 ?
C9 C10 . 1.386(2) ?
C10 H10 . 0.9500 ?
C10 C11 . 1.389(2) ?
C11 H11 . 0.9500 ?
C11 C12 . 1.385(2) ?
C12 H12 . 0.9500 ?
C12 C13 . 1.392(2) ?
C13 H13 . 0.9500 ?
C14 H14A . 0.9900 ?
C14 H14B . 0.9900 ?
C14 C15 . 1.506(2) ?
C15 C16 . 1.387(2) ?
C15 C20 . 1.396(2) ?
C16 H16 . 0.9500 ?
C16 C17 . 1.391(2) ?
C17 H17 . 0.9500 ?
C17 C18 . 1.380(3) ?
C18 H18 . 0.9500 ?
C18 C19 . 1.386(3) ?
C19 H19 . 0.9500 ?
C19 C20 . 1.387(2) ?
C20 H20 . 0.9500 ?

loop_
_geom_hbond_atom_site_label_D
_geom_hbond_atom_site_label_H
_geom_hbond_atom_site_label_A
_geom_hbond_site_symmetry_A
_geom_hbond_distance_DH
_geom_hbond_distance_HA
_geom_hbond_distance_DA
_geom_hbond_angle_DHA
_geom_hbond_publ_flag
N2 H2A O4 2_645 0.84(2) 2.37(2) 3.165(2) 158.0(18) yes
N2 H2B O1 2 0.83(2) 2.25(2) 3.0769(17) 175.6(18) yes
N1 H1A O3 . 0.91 1.78 2.6842(16) 171.6 yes
N1 H1B O3 3_666 0.91 1.89 2.7260(15) 151.2 yes
O1 H1 O2 3_566 0.83(3) 1.73(3) 2.5445(15) 170(3) yes
O4 H4A O2 1_655 0.87 1.95 2.8074(18) 169 yes

loop_
_geom_torsion_atom_site_label_1
_geom_torsion_atom_site_label_2
_geom_torsion_atom_site_label_3
_geom_torsion_atom_site_label_4
_geom_torsion_site_symmetry_1
_geom_torsion_site_symmetry_2
_geom_torsion_site_symmetry_3
_geom_torsion_site_symmetry_4
_geom_torsion
_geom_torsion_publ_flag
As C1 C2 C3 . . . . 177.66(11) ?
As C1 C6 C5 . . . . -178.33(10) ?
O1 As C1 C2 . . . . -44.30(12) ?
O1 As C1 C6 . . . . 135.23(11) ?
O2 As C1 C2 . . . . -162.96(10) ?
O2 As C1 C6 . . . . 16.57(13) ?
O3 As C1 C2 . . . . 72.32(12) ?
O3 As C1 C6 . . . . -108.15(11) ?
N2 C4 C5 C6 . . . . 178.11(13) ?
C1 C2 C3 C4 . . . . 0.1(2) ?
C2 C1 C6 C5 . . . . 1.2(2) ?
C2 C3 C4 N2 . . . . -178.78(13) ?
C2 C3 C4 C5 . . . . 2.3(2) ?
C3 C4 C5 C6 . . . . -3.0(2) ?
C4 C5 C6 C1 . . . . 1.3(2) ?
C6 C1 C2 C3 . . . . -1.9(2) ?
N1 C7 C8 C9 . . . . 60.72(17) ?
N1 C7 C8 C13 . . . . -120.76(14) ?
N1 C14 C15 C16 . . . . -104.55(16) ?
N1 C14 C15 C20 . . . . 74.49(17) ?
C7 N1 C14 C15 . . . . 57.65(16) ?
C7 C8 C9 C10 . . . . 178.70(13) ?
C7 C8 C13 C12 . . . . -178.27(14) ?
C8 C9 C10 C11 . . . . -0.3(2) ?
C9 C8 C13 C12 . . . . 0.3(2) ?
C9 C10 C11 C12 . . . . 0.0(2) ?
C10 C11 C12 C13 . . . . 0.4(3) ?
C11 C12 C13 C8 . . . . -0.6(2) ?
C13 C8 C9 C10 . . . . 0.2(2) ?
C14 N1 C7 C8 . . . . -178.14(11) ?
C14 C15 C16 C17 . . . . 179.01(14) ?
C14 C15 C20 C19 . . . . -179.17(15) ?
C15 C16 C17 C18 . . . . 0.1(2) ?
C16 C15 C20 C19 . . . . -0.1(2) ?
C16 C17 C18 C19 . . . . 0.0(3) ?
C17 C18 C19 C20 . . . . -0.2(3) ?
C18 C19 C20 C15 . . . . 0.2(3) ?
C20 C15 C16 C17 . . . . 0.0(2) ?
